data_7217677
loop_
_publ_author_name
'Huang, Hong-Li'
'Qi, Feng-Ming'
'Yuan, Ji-Cheng'
'Zhao, Cai-Gui'
'Yang, Jing-Wei'
'Fang, Fu-Hu'
'Wu, Quan-xiang'
'Gao, Kun'
'Yuan, Cheng-Shan'

_publ_section_title
;
 Labdane-Type Diterpenoids from Croton laevigatus
;
_journal_name_full 'RSC Advances'
_journal_paper_doi 10.1039/C4RA04863F
_journal_year 2014
_chemical_absolute_configuration unk
_chemical_formula_sum 'C20 H30 O3'
_chemical_formula_weight 318.44
_chemical_melting_point 396
_chemical_name_common 'crotonlaevin P'
_chemical_name_systematic
; 
 ? 
;
_chemical_optical_rotation '[\a]^23^~D~=+32.0 (c 0.25, in CHCl3)'
_space_group_IT_number 19
_symmetry_cell_setting orthorhombic
_symmetry_space_group_name_Hall 'P 2ac 2ab'
_symmetry_space_group_name_H-M 'P 21 21 21'
_atom_sites_solution_hydrogens geom
_atom_sites_solution_primary direct
_atom_sites_solution_secondary difmap
_audit_creation_method SHELXL-97
_cell_angle_alpha 90.00
_cell_angle_beta 90.00
_cell_angle_gamma 90.00
_cell_formula_units_Z 8
_cell_length_a 6.519(2)
_cell_length_b 17.905(6)
_cell_length_c 31.128(10)
_cell_measurement_reflns_used 2464
_cell_measurement_temperature 296(2)
_cell_measurement_theta_max 17.76
_cell_measurement_theta_min 2.27
_cell_volume 3633(2)
_computing_cell_refinement 'Bruker SAINT'
_computing_data_collection 'Bruker APEX2'
_computing_data_reduction 'Bruker SAINT'
_computing_molecular_graphics 'Bruker SHELXTL'
_computing_publication_material 'Bruker SHELXTL'
_computing_structure_refinement 'SHELXL-97 (Sheldrick, 2008)'
_computing_structure_solution 'SHELXS-97 (Sheldrick, 2008)'
_diffrn_ambient_temperature 296(2)
_diffrn_measured_fraction_theta_full 0.993
_diffrn_measured_fraction_theta_max 0.993
_diffrn_measurement_device_type 'Bruker APEX-II CCD'
_diffrn_measurement_method '\f and \w scans'
_diffrn_radiation_monochromator graphite
_diffrn_radiation_source 'fine-focus sealed tube'
_diffrn_radiation_type MoK\a
_diffrn_radiation_wavelength 0.71073
_diffrn_reflns_av_R_equivalents 0.1056
_diffrn_reflns_av_sigmaI/netI 0.1079
_diffrn_reflns_limit_h_max 7
_diffrn_reflns_limit_h_min -7
_diffrn_reflns_limit_k_max 21
_diffrn_reflns_limit_k_min -21
_diffrn_reflns_limit_l_max 37
_diffrn_reflns_limit_l_min -34
_diffrn_reflns_number 26369
_diffrn_reflns_theta_full 25.57
_diffrn_reflns_theta_max 25.57
_diffrn_reflns_theta_min 2.27
_exptl_absorpt_coefficient_mu 0.076
_exptl_absorpt_correction_T_max 0.9842
_exptl_absorpt_correction_T_min 0.9790
_exptl_absorpt_correction_type multi-scan
_exptl_absorpt_process_details SADABS
_exptl_crystal_colour colourless
_exptl_crystal_density_diffrn 1.164
_exptl_crystal_density_method 'not measured'
_exptl_crystal_description block
_exptl_crystal_F_000 1392
_exptl_crystal_size_max 0.28
_exptl_crystal_size_mid 0.26
_exptl_crystal_size_min 0.21
_refine_diff_density_max 0.217
_refine_diff_density_min -0.159
_refine_diff_density_rms 0.038
_refine_ls_abs_structure_details 'Flack H D (1983), Acta Cryst. A39, 876-881'
_refine_ls_abs_structure_Flack 1(2)
_refine_ls_extinction_method none
_refine_ls_goodness_of_fit_ref 0.950
_refine_ls_hydrogen_treatment constr
_refine_ls_matrix_type full
_refine_ls_number_parameters 425
_refine_ls_number_reflns 6748
_refine_ls_number_restraints 0
_refine_ls_restrained_S_all 0.950
_refine_ls_R_factor_all 0.1383
_refine_ls_R_factor_gt 0.0809
_refine_ls_shift/su_max 0.000
_refine_ls_shift/su_mean 0.000
_refine_ls_structure_factor_coef Fsqd
_refine_ls_weighting_details 'calc w=1/[\s^2^(Fo^2^)+(0.1000P)^2^+0.2744P] where P=(Fo^2^+2Fc^2^)/3'
_refine_ls_weighting_scheme calc
_refine_ls_wR_factor_gt 0.1654
_refine_ls_wR_factor_ref 0.1940
_reflns_number_gt 4160
_reflns_number_total 6748
_reflns_threshold_expression >2sigma(I)
_cod_data_source_file c4ra04863f2.cif
_cod_data_source_block compound_17
_cod_depositor_comments
;
The following automatic conversions were performed:

'_symmetry_cell_setting' value 'Orthorhombic' changed to
'orthorhombic' according to
/usr/data/users/saulius/crontab/automatic-downloads/rss-feeds/RSC/lib/dictionaries/cif_core.dic
dictionary named 'cif_core.dic' version 2.4.2 from 2011-04-26.

Automatic conversion script
Id: cif_fix_values 2281 2013-09-26 08:29:07Z andrius 
;
_cod_original_cell_volume 3633.2(19)
_cod_original_sg_symbol_H-M P2(1)2(1)2(1)
_cod_database_code 7217677

loop_
_symmetry_equiv_pos_as_xyz
'x, y, z'
'-x+1/2, -y, z+1/2'
'-x, y+1/2, -z+1/2'
'x+1/2, -y+1/2, -z'

loop_
_atom_site_label
_atom_site_type_symbol
_atom_site_fract_x
_atom_site_fract_y
_atom_site_fract_z
_atom_site_U_iso_or_equiv
_atom_site_adp_type
_atom_site_occupancy
_atom_site_symmetry_multiplicity
_atom_site_calc_flag
_atom_site_refinement_flags
C1 C 0.1659(7) 0.5209(2) 0.01325(14) 0.0425(12) Uani 1 1 d .
H1A H 0.1252 0.4897 0.0372 0.051 Uiso 1 1 calc R
H1B H 0.0512 0.5533 0.0064 0.051 Uiso 1 1 calc R
C2 C 0.2099(8) 0.4711(3) -0.02536(15) 0.0532(14) Uani 1 1 d .
H2A H 0.3174 0.4358 -0.0182 0.064 Uiso 1 1 calc R
H2B H 0.0876 0.4431 -0.0328 0.064 Uiso 1 1 calc R
C3 C 0.2756(8) 0.5177(3) -0.06309(15) 0.0498(13) Uani 1 1 d .
H3A H 0.1638 0.5508 -0.0710 0.060 Uiso 1 1 calc R
H3B H 0.3017 0.4850 -0.0873 0.060 Uiso 1 1 calc R
C4 C 0.4671(7) 0.5646(3) -0.05472(14) 0.0386(11) Uani 1 1 d .
C5 C 0.4324(7) 0.6107(2) -0.01308(13) 0.0343(10) Uani 1 1 d .
H5 H 0.3243 0.6464 -0.0207 0.041 Uiso 1 1 calc R
C6 C 0.6160(7) 0.6598(3) -0.00062(16) 0.0511(14) Uani 1 1 d .
H6A H 0.7371 0.6286 0.0019 0.061 Uiso 1 1 calc R
H6B H 0.6409 0.6957 -0.0233 0.061 Uiso 1 1 calc R
C7 C 0.5835(8) 0.7006(3) 0.04074(16) 0.0478(13) Uani 1 1 d .
H7 H 0.6796 0.7367 0.0483 0.057 Uiso 1 1 calc R
C8 C 0.4295(7) 0.6894(2) 0.06719(14) 0.0363(11) Uani 1 1 d .
C9 C 0.2662(6) 0.6314(2) 0.05787(13) 0.0299(10) Uani 1 1 d .
H9 H 0.1556 0.6572 0.0426 0.036 Uiso 1 1 calc R
C10 C 0.3472(6) 0.5692(2) 0.02707(13) 0.0304(10) Uani 1 1 d .
C11 C 0.1756(7) 0.6045(2) 0.10046(13) 0.0355(11) Uani 1 1 d .
H11A H 0.0627 0.5705 0.0949 0.043 Uiso 1 1 calc R
H11B H 0.2794 0.5778 0.1166 0.043 Uiso 1 1 calc R
C12 C 0.1000(7) 0.6703(2) 0.12628(14) 0.0363(11) Uani 1 1 d .
H12 H -0.0050 0.6965 0.1095 0.044 Uiso 1 1 calc R
C13 C 0.0099(7) 0.6504(2) 0.17016(14) 0.0380(11) Uani 1 1 d .
C14 C -0.1813(8) 0.6060(3) 0.16307(16) 0.0579(14) Uani 1 1 d .
H14 H -0.2671 0.6229 0.1413 0.069 Uiso 1 1 calc R
C15 C -0.2420(11) 0.5481(3) 0.1829(2) 0.081(2) Uani 1 1 d .
H15A H -0.1631 0.5283 0.2051 0.097 Uiso 1 1 calc R
H15B H -0.3652 0.5255 0.1753 0.097 Uiso 1 1 calc R
C16 C -0.0436(9) 0.7204(3) 0.19576(16) 0.0572(14) Uani 1 1 d .
H16A H -0.0989 0.7063 0.2232 0.086 Uiso 1 1 calc R
H16B H -0.1434 0.7492 0.1803 0.086 Uiso 1 1 calc R
H16C H 0.0779 0.7498 0.2000 0.086 Uiso 1 1 calc R
C17 C 0.4212(8) 0.7336(2) 0.10708(15) 0.0398(11) Uani 1 1 d .
C18 C 0.4954(9) 0.6183(3) -0.09241(14) 0.0555(15) Uani 1 1 d .
H18A H 0.4954 0.5906 -0.1188 0.083 Uiso 1 1 calc R
H18B H 0.6236 0.6442 -0.0894 0.083 Uiso 1 1 calc R
H18C H 0.3851 0.6538 -0.0927 0.083 Uiso 1 1 calc R
C19 C 0.6575(8) 0.5142(3) -0.05381(17) 0.0570(14) Uani 1 1 d .
H19A H 0.6427 0.4776 -0.0315 0.085 Uiso 1 1 calc R
H19B H 0.7772 0.5440 -0.0484 0.085 Uiso 1 1 calc R
H19C H 0.6717 0.4895 -0.0810 0.085 Uiso 1 1 calc R
C20 C 0.5087(8) 0.5214(3) 0.05014(15) 0.0488(13) Uani 1 1 d .
H20A H 0.4491 0.4995 0.0754 0.073 Uiso 1 1 calc R
H20B H 0.6227 0.5523 0.0583 0.073 Uiso 1 1 calc R
H20C H 0.5552 0.4826 0.0312 0.073 Uiso 1 1 calc R
C21 C 0.0542(8) 0.3906(3) 0.13748(15) 0.0509(13) Uani 1 1 d .
H21A H 0.0023 0.4236 0.1597 0.061 Uiso 1 1 calc R
H21B H 0.1797 0.4124 0.1264 0.061 Uiso 1 1 calc R
C22 C -0.1032(9) 0.3862(3) 0.10127(16) 0.0618(16) Uani 1 1 d .
H22A H -0.2320 0.3671 0.1124 0.074 Uiso 1 1 calc R
H22B H -0.1275 0.4356 0.0897 0.074 Uiso 1 1 calc R
C23 C -0.0250(10) 0.3351(3) 0.06610(16) 0.0600(15) Uani 1 1 d .
H23A H 0.0988 0.3566 0.0540 0.072 Uiso 1 1 calc R
H23B H -0.1268 0.3330 0.0434 0.072 Uiso 1 1 calc R
C24 C 0.0219(8) 0.2556(3) 0.08099(15) 0.0485(13) Uani 1 1 d .
C25 C 0.1644(7) 0.2591(2) 0.12116(13) 0.0355(10) Uani 1 1 d .
H25 H 0.2949 0.2783 0.1101 0.043 Uiso 1 1 calc R
C26 C 0.2174(9) 0.1830(3) 0.13962(16) 0.0574(15) Uani 1 1 d .
H26A H 0.0912 0.1561 0.1454 0.069 Uiso 1 1 calc R
H26B H 0.2934 0.1549 0.1183 0.069 Uiso 1 1 calc R
C27 C 0.3405(8) 0.1866(3) 0.17983(16) 0.0506(13) Uani 1 1 d .
H27 H 0.3938 0.1423 0.1908 0.061 Uiso 1 1 calc R
C28 C 0.3782(6) 0.2490(2) 0.20073(14) 0.0339(10) Uani 1 1 d .
C29 C 0.2961(7) 0.3242(2) 0.18680(13) 0.0323(10) Uani 1 1 d .
H29 H 0.4028 0.3475 0.1692 0.039 Uiso 1 1 calc R
C30 C 0.1037(7) 0.3147(2) 0.15740(14) 0.0352(10) Uani 1 1 d .
C31 C 0.2692(7) 0.3731(2) 0.22607(13) 0.0372(11) Uani 1 1 d .
H31A H 0.2224 0.4222 0.2174 0.045 Uiso 1 1 calc R
H31B H 0.1661 0.3515 0.2448 0.045 Uiso 1 1 calc R
C32 C 0.4685(7) 0.3799(2) 0.24983(14) 0.0342(10) Uani 1 1 d .
H32 H 0.5689 0.4033 0.2306 0.041 Uiso 1 1 calc R
C33 C 0.4608(7) 0.4253(2) 0.29168(14) 0.0383(11) Uani 1 1 d .
C34 C 0.3779(8) 0.5021(3) 0.28210(15) 0.0448(13) Uani 1 1 d .
H34 H 0.4445 0.5294 0.2609 0.054 Uiso 1 1 calc R
C35 C 0.2245(11) 0.5332(3) 0.30040(17) 0.0648(16) Uani 1 1 d .
H35A H 0.1530 0.5080 0.3218 0.078 Uiso 1 1 calc R
H35B H 0.1844 0.5810 0.2923 0.078 Uiso 1 1 calc R
C36 C 0.6737(9) 0.4328(3) 0.31110(18) 0.0686(16) Uani 1 1 d .
H36A H 0.6656 0.4612 0.3372 0.103 Uiso 1 1 calc R
H36B H 0.7624 0.4578 0.2911 0.103 Uiso 1 1 calc R
H36C H 0.7275 0.3840 0.3172 0.103 Uiso 1 1 calc R
C37 C 0.5045(7) 0.2442(3) 0.24034(14) 0.0358(11) Uani 1 1 d .
C38 C 0.1388(10) 0.2162(3) 0.04444(17) 0.0760(19) Uani 1 1 d .
H38A H 0.2702 0.2394 0.0406 0.114 Uiso 1 1 calc R
H38B H 0.0614 0.2200 0.0183 0.114 Uiso 1 1 calc R
H38C H 0.1575 0.1645 0.0516 0.114 Uiso 1 1 calc R
C39 C -0.1799(9) 0.2125(3) 0.08788(18) 0.0711(18) Uani 1 1 d .
H39A H -0.1505 0.1645 0.1001 0.107 Uiso 1 1 calc R
H39B H -0.2480 0.2061 0.0608 0.107 Uiso 1 1 calc R
H39C H -0.2670 0.2402 0.1070 0.107 Uiso 1 1 calc R
C40 C -0.0772(7) 0.2869(3) 0.18472(16) 0.0569(14) Uani 1 1 d .
H40A H -0.0436 0.2393 0.1970 0.085 Uiso 1 1 calc R
H40B H -0.1967 0.2819 0.1669 0.085 Uiso 1 1 calc R
H40C H -0.1044 0.3221 0.2073 0.085 Uiso 1 1 calc R
O1 O 0.5485(6) 0.7796(2) 0.11684(11) 0.0644(11) Uani 1 1 d .
O2 O 0.2682(5) 0.72198(16) 0.13488(9) 0.0463(8) Uani 1 1 d .
O3 O 0.1517(5) 0.60496(17) 0.19300(10) 0.0508(9) Uani 1 1 d .
H3 H 0.2275 0.6316 0.2074 0.076 Uiso 1 1 calc R
O4 O 0.5753(6) 0.18662(18) 0.25355(11) 0.0548(9) Uani 1 1 d .
O5 O 0.5465(5) 0.30659(17) 0.26236(9) 0.0438(8) Uani 1 1 d .
O6 O 0.3236(5) 0.39108(17) 0.32101(10) 0.0498(9) Uani 1 1 d .
H6 H 0.3825 0.3569 0.3335 0.075 Uiso 1 1 calc R

loop_
_atom_site_aniso_label
_atom_site_aniso_U_11
_atom_site_aniso_U_22
_atom_site_aniso_U_33
_atom_site_aniso_U_23
_atom_site_aniso_U_13
_atom_site_aniso_U_12
C1 0.045(3) 0.041(3) 0.041(3) -0.016(2) 0.009(2) -0.009(2)
C2 0.051(3) 0.056(3) 0.053(3) -0.019(3) 0.009(3) -0.010(3)
C3 0.050(3) 0.060(3) 0.039(3) -0.017(3) 0.000(3) -0.006(3)
C4 0.033(3) 0.043(3) 0.040(3) -0.003(2) 0.002(2) 0.006(2)
C5 0.032(2) 0.040(3) 0.031(2) 0.002(2) 0.002(2) 0.002(2)
C6 0.048(3) 0.052(3) 0.053(3) -0.008(3) 0.016(3) -0.015(3)
C7 0.045(3) 0.042(3) 0.057(3) -0.012(2) -0.006(3) -0.013(2)
C8 0.037(3) 0.033(2) 0.039(3) 0.004(2) 0.000(2) 0.001(2)
C9 0.026(2) 0.029(2) 0.036(3) 0.0018(19) -0.006(2) 0.0003(19)
C10 0.027(2) 0.030(2) 0.034(2) -0.0062(19) -0.001(2) 0.0023(19)
C11 0.035(2) 0.033(2) 0.038(3) 0.001(2) 0.002(2) -0.005(2)
C12 0.036(3) 0.038(2) 0.034(3) -0.005(2) -0.004(2) 0.001(2)
C13 0.040(3) 0.044(3) 0.030(3) -0.007(2) -0.003(2) -0.001(2)
C14 0.053(3) 0.078(4) 0.042(3) -0.002(3) 0.005(3) -0.008(3)
C15 0.085(5) 0.084(5) 0.074(4) -0.014(4) 0.023(4) -0.023(4)
C16 0.064(4) 0.056(3) 0.051(3) -0.007(3) 0.004(3) 0.003(3)
C17 0.045(3) 0.033(3) 0.042(3) -0.007(2) -0.004(3) -0.002(2)
C18 0.064(4) 0.066(3) 0.037(3) 0.000(3) 0.009(3) 0.007(3)
C19 0.053(3) 0.068(3) 0.050(3) -0.011(3) 0.006(3) 0.007(3)
C20 0.056(3) 0.048(3) 0.042(3) 0.005(2) -0.003(3) 0.013(3)
C21 0.060(3) 0.044(3) 0.048(3) -0.005(2) -0.019(3) 0.011(3)
C22 0.081(4) 0.048(3) 0.056(3) 0.001(3) -0.024(3) 0.016(3)
C23 0.076(4) 0.061(3) 0.043(3) 0.005(3) -0.019(3) -0.006(3)
C24 0.064(3) 0.048(3) 0.034(3) -0.006(2) -0.011(3) -0.004(3)
C25 0.035(2) 0.039(3) 0.033(2) -0.003(2) 0.001(2) -0.002(2)
C26 0.077(4) 0.036(3) 0.059(3) -0.003(2) -0.019(3) 0.002(3)
C27 0.065(3) 0.037(3) 0.050(3) 0.000(2) -0.016(3) 0.009(3)
C28 0.032(2) 0.035(2) 0.035(3) 0.007(2) 0.006(2) 0.004(2)
C29 0.033(3) 0.032(2) 0.032(2) 0.0035(19) 0.004(2) 0.001(2)
C30 0.036(3) 0.033(2) 0.037(3) 0.003(2) -0.001(2) 0.000(2)
C31 0.042(3) 0.036(2) 0.033(2) 0.005(2) 0.005(2) 0.003(2)
C32 0.030(2) 0.036(2) 0.036(2) 0.005(2) 0.001(2) -0.003(2)
C33 0.045(3) 0.034(3) 0.035(3) 0.005(2) -0.001(2) -0.007(2)
C34 0.064(4) 0.037(3) 0.033(3) -0.003(2) -0.002(3) -0.012(3)
C35 0.102(5) 0.041(3) 0.052(3) 0.003(3) -0.001(4) 0.007(3)
C36 0.066(4) 0.077(4) 0.063(4) -0.014(3) -0.020(3) -0.006(3)
C37 0.034(2) 0.039(3) 0.035(3) 0.007(2) 0.004(2) 0.002(2)
C38 0.102(5) 0.084(4) 0.043(3) -0.015(3) -0.004(3) 0.008(4)
C39 0.077(4) 0.067(4) 0.070(4) -0.003(3) -0.033(3) -0.021(3)
C40 0.035(3) 0.094(4) 0.042(3) 0.001(3) 0.004(2) -0.011(3)
O1 0.070(3) 0.062(2) 0.061(2) -0.0297(19) 0.008(2) -0.030(2)
O2 0.059(2) 0.0408(17) 0.0394(19) -0.0148(15) 0.0047(18) -0.0051(16)
O3 0.059(2) 0.054(2) 0.038(2) 0.0007(16) -0.0086(17) 0.0038(19)
O4 0.063(2) 0.0451(19) 0.056(2) 0.0086(17) -0.0200(19) 0.0125(18)
O5 0.047(2) 0.0435(19) 0.041(2) 0.0021(15) -0.0130(16) 0.0081(16)
O6 0.069(2) 0.042(2) 0.0382(19) 0.0109(15) 0.0029(18) 0.0055(18)

loop_
_atom_type_symbol
_atom_type_description
_atom_type_scat_dispersion_real
_atom_type_scat_dispersion_imag
_atom_type_scat_source
C C 0.0033 0.0016 'International Tables Vol C Tables 4.2.6.8 and 6.1.1.4'
H H 0.0000 0.0000 'International Tables Vol C Tables 4.2.6.8 and 6.1.1.4'
O O 0.0106 0.0060 'International Tables Vol C Tables 4.2.6.8 and 6.1.1.4'

loop_
_geom_angle_atom_site_label_1
_geom_angle_atom_site_label_2
_geom_angle_atom_site_label_3
_geom_angle
C2 C1 C10 114.1(4)
C2 C1 H1A 108.7
C10 C1 H1A 108.7
C2 C1 H1B 108.7
C10 C1 H1B 108.7
H1A C1 H1B 107.6
C3 C2 C1 110.2(4)
C3 C2 H2A 109.6
C1 C2 H2A 109.6
C3 C2 H2B 109.6
C1 C2 H2B 109.6
H2A C2 H2B 108.1
C2 C3 C4 113.9(4)
C2 C3 H3A 108.8
C4 C3 H3A 108.8
C2 C3 H3B 108.8
C4 C3 H3B 108.8
H3A C3 H3B 107.7
C3 C4 C18 108.3(4)
C3 C4 C19 109.9(4)
C18 C4 C19 106.7(4)
C3 C4 C5 108.4(4)
C18 C4 C5 109.0(4)
C19 C4 C5 114.5(4)
C6 C5 C4 113.6(4)
C6 C5 C10 110.4(3)
C4 C5 C10 118.0(4)
C6 C5 H5 104.4
C4 C5 H5 104.4
C10 C5 H5 104.4
C7 C6 C5 112.8(4)
C7 C6 H6A 109.0
C5 C6 H6A 109.0
C7 C6 H6B 109.0
C5 C6 H6B 109.0
H6A C6 H6B 107.8
C8 C7 C6 124.9(4)
C8 C7 H7 117.5
C6 C7 H7 117.5
C7 C8 C17 118.3(4)
C7 C8 C9 121.5(4)
C17 C8 C9 120.3(4)
C8 C9 C11 108.7(3)
C8 C9 C10 111.6(3)
C11 C9 C10 116.0(3)
C8 C9 H9 106.6
C11 C9 H9 106.6
C10 C9 H9 106.6
C1 C10 C20 110.3(4)
C1 C10 C5 108.7(3)
C20 C10 C5 113.4(4)
C1 C10 C9 108.3(3)
C20 C10 C9 110.0(3)
C5 C10 C9 105.9(3)
C12 C11 C9 110.0(3)
C12 C11 H11A 109.7
C9 C11 H11A 109.7
C12 C11 H11B 109.7
C9 C11 H11B 109.7
H11A C11 H11B 108.2
O2 C12 C11 110.3(3)
O2 C12 C13 105.8(3)
C11 C12 C13 114.8(4)
O2 C12 H12 108.6
C11 C12 H12 108.6
C13 C12 H12 108.6
O3 C13 C14 108.2(4)
O3 C13 C16 110.9(4)
C14 C13 C16 108.9(4)
O3 C13 C12 109.3(4)
C14 C13 C12 108.2(4)
C16 C13 C12 111.3(4)
C15 C14 C13 128.4(6)
C15 C14 H14 115.8
C13 C14 H14 115.8
C14 C15 H15A 120.0
C14 C15 H15B 120.0
H15A C15 H15B 120.0
C13 C16 H16A 109.5
C13 C16 H16B 109.5
H16A C16 H16B 109.5
C13 C16 H16C 109.5
H16A C16 H16C 109.5
H16B C16 H16C 109.5
O1 C17 O2 117.1(4)
O1 C17 C8 123.6(5)
O2 C17 C8 119.3(4)
C4 C18 H18A 109.5
C4 C18 H18B 109.5
H18A C18 H18B 109.5
C4 C18 H18C 109.5
H18A C18 H18C 109.5
H18B C18 H18C 109.5
C4 C19 H19A 109.5
C4 C19 H19B 109.5
H19A C19 H19B 109.5
C4 C19 H19C 109.5
H19A C19 H19C 109.5
H19B C19 H19C 109.5
C10 C20 H20A 109.5
C10 C20 H20B 109.5
H20A C20 H20B 109.5
C10 C20 H20C 109.5
H20A C20 H20C 109.5
H20B C20 H20C 109.5
C22 C21 C30 113.2(4)
C22 C21 H21A 108.9
C30 C21 H21A 108.9
C22 C21 H21B 108.9
C30 C21 H21B 108.9
H21A C21 H21B 107.7
C23 C22 C21 109.9(4)
C23 C22 H22A 109.7
C21 C22 H22A 109.7
C23 C22 H22B 109.7
C21 C22 H22B 109.7
H22A C22 H22B 108.2
C22 C23 C24 114.2(4)
C22 C23 H23A 108.7
C24 C23 H23A 108.7
C22 C23 H23B 108.7
C24 C23 H23B 108.7
H23A C23 H23B 107.6
C23 C24 C39 109.7(5)
C23 C24 C38 107.6(4)
C39 C24 C38 107.2(4)
C23 C24 C25 109.0(4)
C39 C24 C25 114.7(4)
C38 C24 C25 108.4(4)
C26 C25 C30 111.0(4)
C26 C25 C24 113.8(4)
C30 C25 C24 117.1(4)
C26 C25 H25 104.5
C30 C25 H25 104.5
C24 C25 H25 104.5
C27 C26 C25 113.7(4)
C27 C26 H26A 108.8
C25 C26 H26A 108.8
C27 C26 H26B 108.8
C25 C26 H26B 108.8
H26A C26 H26B 107.7
C28 C27 C26 123.5(4)
C28 C27 H27 118.2
C26 C27 H27 118.2
C27 C28 C37 117.7(4)
C27 C28 C29 123.3(4)
C37 C28 C29 119.0(4)
C28 C29 C31 108.9(3)
C28 C29 C30 110.8(3)
C31 C29 C30 116.3(4)
C28 C29 H29 106.8
C31 C29 H29 106.8
C30 C29 H29 106.8
C21 C30 C40 110.5(4)
C21 C30 C25 109.2(4)
C40 C30 C25 112.9(4)
C21 C30 C29 108.1(3)
C40 C30 C29 109.1(3)
C25 C30 C29 106.9(3)
C32 C31 C29 110.2(4)
C32 C31 H31A 109.6
C29 C31 H31A 109.6
C32 C31 H31B 109.6
C29 C31 H31B 109.6
H31A C31 H31B 108.1
O5 C32 C31 111.1(3)
O5 C32 C33 105.1(3)
C31 C32 C33 115.7(4)
O5 C32 H32 108.2
C31 C32 H32 108.2
C33 C32 H32 108.2
O6 C33 C34 107.2(4)
O6 C33 C36 110.9(4)
C34 C33 C36 109.1(4)
O6 C33 C32 109.7(3)
C34 C33 C32 109.1(3)
C36 C33 C32 110.7(4)
C35 C34 C33 126.1(5)
C35 C34 H34 116.9
C33 C34 H34 116.9
C34 C35 H35A 120.0
C34 C35 H35B 120.0
H35A C35 H35B 120.0
C33 C36 H36A 109.5
C33 C36 H36B 109.5
H36A C36 H36B 109.5
C33 C36 H36C 109.5
H36A C36 H36C 109.5
H36B C36 H36C 109.5
O4 C37 O5 117.5(4)
O4 C37 C28 123.1(4)
O5 C37 C28 119.4(4)
C24 C38 H38A 109.5
C24 C38 H38B 109.5
H38A C38 H38B 109.5
C24 C38 H38C 109.5
H38A C38 H38C 109.5
H38B C38 H38C 109.5
C24 C39 H39A 109.5
C24 C39 H39B 109.5
H39A C39 H39B 109.5
C24 C39 H39C 109.5
H39A C39 H39C 109.5
H39B C39 H39C 109.5
C30 C40 H40A 109.5
C30 C40 H40B 109.5
H40A C40 H40B 109.5
C30 C40 H40C 109.5
H40A C40 H40C 109.5
H40B C40 H40C 109.5
C17 O2 C12 122.7(3)
C13 O3 H3 109.5
C37 O5 C32 122.8(3)
C33 O6 H6 109.5

loop_
_geom_bond_atom_site_label_1
_geom_bond_atom_site_label_2
_geom_bond_distance
C1 C2 1.524(6)
C1 C10 1.526(6)
C1 H1A 0.9700
C1 H1B 0.9700
C2 C3 1.503(6)
C2 H2A 0.9700
C2 H2B 0.9700
C3 C4 1.527(7)
C3 H3A 0.9700
C3 H3B 0.9700
C4 C18 1.528(6)
C4 C19 1.535(6)
C4 C5 1.553(6)
C5 C6 1.535(6)
C5 C10 1.556(6)
C5 H5 0.9800
C6 C7 1.496(7)
C6 H6A 0.9700
C6 H6B 0.9700
C7 C8 1.314(6)
C7 H7 0.9300
C8 C17 1.473(6)
C8 C9 1.515(6)
C9 C11 1.529(6)
C9 C10 1.562(5)
C9 H9 0.9800
C10 C20 1.534(6)
C11 C12 1.509(6)
C11 H11A 0.9700
C11 H11B 0.9700
C12 O2 1.459(5)
C12 C13 1.529(6)
C12 H12 0.9800
C13 O3 1.422(5)
C13 C14 1.495(7)
C13 C16 1.526(6)
C14 C15 1.270(7)
C14 H14 0.9300
C15 H15A 0.9300
C15 H15B 0.9300
C16 H16A 0.9600
C16 H16B 0.9600
C16 H16C 0.9600
C17 O1 1.209(5)
C17 O2 1.337(5)
C18 H18A 0.9600
C18 H18B 0.9600
C18 H18C 0.9600
C19 H19A 0.9600
C19 H19B 0.9600
C19 H19C 0.9600
C20 H20A 0.9600
C20 H20B 0.9600
C20 H20C 0.9600
C21 C22 1.526(7)
C21 C30 1.529(6)
C21 H21A 0.9700
C21 H21B 0.9700
C22 C23 1.514(7)
C22 H22A 0.9700
C22 H22B 0.9700
C23 C24 1.529(7)
C23 H23A 0.9700
C23 H23B 0.9700
C24 C39 1.540(7)
C24 C38 1.540(7)
C24 C25 1.559(6)
C25 C26 1.518(6)
C25 C30 1.556(6)
C25 H25 0.9800
C26 C27 1.488(7)
C26 H26A 0.9700
C26 H26B 0.9700
C27 C28 1.317(6)
C27 H27 0.9300
C28 C37 1.485(6)
C28 C29 1.513(5)
C29 C31 1.513(6)
C29 C30 1.562(6)
C29 H29 0.9800
C30 C40 1.537(6)
C31 C32 1.500(6)
C31 H31A 0.9700
C31 H31B 0.9700
C32 O5 1.462(5)
C32 C33 1.536(6)
C32 H32 0.9800
C33 O6 1.418(5)
C33 C34 1.506(6)
C33 C36 1.520(7)
C34 C35 1.278(7)
C34 H34 0.9300
C35 H35A 0.9300
C35 H35B 0.9300
C36 H36A 0.9600
C36 H36B 0.9600
C36 H36C 0.9600
C37 O4 1.203(5)
C37 O5 1.338(5)
C38 H38A 0.9600
C38 H38B 0.9600
C38 H38C 0.9600
C39 H39A 0.9600
C39 H39B 0.9600
C39 H39C 0.9600
C40 H40A 0.9600
C40 H40B 0.9600
C40 H40C 0.9600
O3 H3 0.8200
O6 H6 0.8200

loop_
_geom_torsion_atom_site_label_1
_geom_torsion_atom_site_label_2
_geom_torsion_atom_site_label_3
_geom_torsion_atom_site_label_4
_geom_torsion
C10 C1 C2 C3 -57.9(6)
C1 C2 C3 C4 59.0(6)
C2 C3 C4 C18 -170.7(4)
C2 C3 C4 C19 73.2(5)
C2 C3 C4 C5 -52.6(5)
C3 C4 C5 C6 179.2(4)
C18 C4 C5 C6 -63.2(5)
C19 C4 C5 C6 56.1(5)
C3 C4 C5 C10 47.6(5)
C18 C4 C5 C10 165.2(4)
C19 C4 C5 C10 -75.5(5)
C4 C5 C6 C7 -177.1(4)
C10 C5 C6 C7 -41.9(5)
C5 C6 C7 C8 8.8(7)
C6 C7 C8 C17 179.1(4)
C6 C7 C8 C9 0.5(7)
C7 C8 C9 C11 152.9(4)
C17 C8 C9 C11 -25.6(5)
C7 C8 C9 C10 23.6(6)
C17 C8 C9 C10 -154.9(4)
C2 C1 C10 C20 -74.5(5)
C2 C1 C10 C5 50.4(5)
C2 C1 C10 C9 165.0(4)
C6 C5 C10 C1 -179.8(3)
C4 C5 C10 C1 -46.8(5)
C6 C5 C10 C20 -56.7(5)
C4 C5 C10 C20 76.3(5)
C6 C5 C10 C9 64.0(4)
C4 C5 C10 C9 -163.0(4)
C8 C9 C10 C1 -170.5(4)
C11 C9 C10 C1 64.2(5)
C8 C9 C10 C20 68.8(4)
C11 C9 C10 C20 -56.5(5)
C8 C9 C10 C5 -54.1(4)
C11 C9 C10 C5 -179.4(3)
C8 C9 C11 C12 54.4(5)
C10 C9 C11 C12 -178.8(4)
C9 C11 C12 O2 -59.3(4)
C9 C11 C12 C13 -178.8(4)
O2 C12 C13 O3 -70.2(4)
C11 C12 C13 O3 51.7(5)
O2 C12 C13 C14 172.2(4)
C11 C12 C13 C14 -65.9(5)
O2 C12 C13 C16 52.6(5)
C11 C12 C13 C16 174.6(4)
O3 C13 C14 C15 19.5(7)
C16 C13 C14 C15 -101.2(6)
C12 C13 C14 C15 137.7(6)
C7 C8 C17 O1 0.0(7)
C9 C8 C17 O1 178.5(4)
C7 C8 C17 O2 -178.6(4)
C9 C8 C17 O2 -0.1(6)
C30 C21 C22 C23 -58.7(6)
C21 C22 C23 C24 58.4(6)
C22 C23 C24 C39 74.8(6)
C22 C23 C24 C38 -168.8(5)
C22 C23 C24 C25 -51.5(6)
C23 C24 C25 C26 178.5(4)
C39 C24 C25 C26 55.1(6)
C38 C24 C25 C26 -64.7(5)
C23 C24 C25 C30 46.9(6)
C39 C24 C25 C30 -76.5(5)
C38 C24 C25 C30 163.7(4)
C30 C25 C26 C27 -41.1(6)
C24 C25 C26 C27 -175.7(4)
C25 C26 C27 C28 8.4(8)
C26 C27 C28 C37 -179.7(4)
C26 C27 C28 C29 1.5(8)
C27 C28 C29 C31 150.8(5)
C37 C28 C29 C31 -28.0(5)
C27 C28 C29 C30 21.7(6)
C37 C28 C29 C30 -157.1(3)
C22 C21 C30 C40 -72.2(5)
C22 C21 C30 C25 52.5(6)
C22 C21 C30 C29 168.4(4)
C26 C25 C30 C21 179.3(4)
C24 C25 C30 C21 -47.8(5)
C26 C25 C30 C40 -57.3(5)
C24 C25 C30 C40 75.6(5)
C26 C25 C30 C29 62.7(5)
C24 C25 C30 C29 -164.4(4)
C28 C29 C30 C21 -169.1(4)
C31 C29 C30 C21 65.9(5)
C28 C29 C30 C40 70.7(5)
C31 C29 C30 C40 -54.3(5)
C28 C29 C30 C25 -51.6(4)
C31 C29 C30 C25 -176.7(3)
C28 C29 C31 C32 56.7(5)
C30 C29 C31 C32 -177.2(3)
C29 C31 C32 O5 -57.7(4)
C29 C31 C32 C33 -177.3(3)
O5 C32 C33 O6 -61.8(4)
C31 C32 C33 O6 61.1(5)
O5 C32 C33 C34 -179.0(4)
C31 C32 C33 C34 -56.1(5)
O5 C32 C33 C36 61.0(5)
C31 C32 C33 C36 -176.1(4)
O6 C33 C34 C35 6.5(7)
C36 C33 C34 C35 -113.7(6)
C32 C33 C34 C35 125.3(5)
C27 C28 C37 O4 1.1(7)
C29 C28 C37 O4 180.0(4)
C27 C28 C37 O5 179.8(4)
C29 C28 C37 O5 -1.4(6)
O1 C17 O2 C12 177.4(4)
C8 C17 O2 C12 -3.9(6)
C11 C12 O2 C17 33.9(5)
C13 C12 O2 C17 158.6(4)
O4 C37 O5 C32 -179.5(4)
C28 C37 O5 C32 1.8(6)
C31 C32 O5 C37 27.9(5)
C33 C32 O5 C37 153.7(4)
